data_4028219
loop_
_publ_author_name
'Fabr\'icio F. Naciuk'
'Julio C. Milan'
'Almir Andre\~ao'
'Paulo C. M. L. Miranda'

_publ_contact_author_address 'UNICAMP - Brazil'
_publ_contact_author_email miranda@iqm.unicamp.br
_publ_contact_author_name 'Fabricio Naciuk'
_publ_contact_author_phone +55.19.35.21.30.83
_publ_section_title
;
 Exploitation of a Tuned Oxidation with N-Haloimides in the Synthesis of
 Caulibugulones A-D
;
_journal_name_full 'Journal of Organic Chemistry'
_journal_page_first 5026
_journal_page_last 5030
_journal_paper_doi 10.1021/jo302772t
_journal_volume 78
_journal_year 2013
_chemical_compound_source 'total synthesis'
_chemical_formula_moiety 'C10 H8 N2 O2'
_chemical_formula_sum 'C10 H8 N2 O2'
_chemical_formula_weight 188.18
_chemical_melting_point 492
_chemical_name_common 'Caulibugulone A'
_chemical_name_systematic 7-(methylamino)isoquinoline-5,8-dione
_space_group_crystal_system orthorhombic
_space_group_IT_number 61
_space_group_name_Hall '-P 2ac 2ab'
_space_group_name_H-M_alt 'P b c a'
_symmetry_space_group_name_Hall '-P 2ac 2ab'
_symmetry_space_group_name_H-M 'P b c a'
_atom_sites_solution_hydrogens geom
_atom_sites_solution_primary iterative
_atom_sites_solution_secondary difmap
_audit_creation_date 2012-10-18
_audit_creation_method
;
  Olex2 1.2
  (compiled 2012.05.09 svn.r2324, GUI svn.r4230)
;
_cell_angle_alpha 90.00
_cell_angle_beta 90.00
_cell_angle_gamma 90.00
_cell_formula_units_Z 8
_cell_length_a 12.0523(11)
_cell_length_b 7.6200(7)
_cell_length_c 19.0289(19)
_cell_measurement_reflns_used 8938
_cell_measurement_temperature 296(2)
_cell_measurement_theta_max 27.66
_cell_measurement_theta_min 2.73
_cell_volume 1747.6(3)
_computing_data_reduction 'SAINT v7.68A (Bruker, 2009)'
_computing_molecular_graphics
;
O. V. Dolomanov, L. J. Bourhis, R. J. Gildea, J. A. K. Howard and H. Puschmann,
OLEX2: a complete structure solution, refinement and analysis program.
J. Appl. Cryst. (2009). 42, 339-341.
;
_computing_publication_material
;
O. V. Dolomanov, L. J. Bourhis, R. J. Gildea, J. A. K. Howard and H. Puschmann,
OLEX2: a complete structure solution, refinement and analysis program.
J. Appl. Cryst. (2009). 42, 339-341.
;
_computing_structure_refinement
;
SHELXL, G.M. Sheldrick, Acta Cryst.
(2008). A64, 112-122
;
_computing_structure_solution
;
olex2.solve (L.J. Bourhis, O.V. Dolomanov, R.J. Gildea, J.A.K. Howard,
H. Puschmann, in preparation, 2011)
;
_diffrn_ambient_temperature 296(2)
_diffrn_measured_fraction_theta_full 0.993
_diffrn_measured_fraction_theta_max 0.993
_diffrn_measurement_device_type 'Bruker APEX-II CCD'
_diffrn_measurement_method '\f and \w scans'
_diffrn_radiation_monochromator graphite
_diffrn_radiation_type MoK\a
_diffrn_radiation_wavelength 0.71073
_diffrn_reflns_av_R_equivalents 0.0231
_diffrn_reflns_av_unetI/netI 0.0110
_diffrn_reflns_limit_h_max 15
_diffrn_reflns_limit_h_min -15
_diffrn_reflns_limit_k_max 10
_diffrn_reflns_limit_k_min -9
_diffrn_reflns_limit_l_max 25
_diffrn_reflns_limit_l_min -25
_diffrn_reflns_number 24578
_diffrn_reflns_theta_full 28.08
_diffrn_reflns_theta_max 28.08
_diffrn_reflns_theta_min 2.14
_diffrn_source 'fine-focus sealed tube'
_diffrn_standards_number 0
_exptl_absorpt_coefficient_mu 0.103
_exptl_absorpt_correction_T_max 1.0000
_exptl_absorpt_correction_T_min 0.9538
_exptl_absorpt_correction_type integration
_exptl_absorpt_process_details
;
SADABS-2008/1 (Bruker,2008) was used for absorption correction.
wR2(int) was 0.1310 before and 0.0394 after correction.
The Ratio of minimum to maximum transmission is 0.9538.
The \l/2 correction factor is 0.0015.
;
_exptl_crystal_colour red
_exptl_crystal_density_diffrn 1.438
_exptl_crystal_F_000 784
_exptl_crystal_size_max 0.836
_exptl_crystal_size_mid 0.533
_exptl_crystal_size_min 0.226
_refine_diff_density_max 0.257
_refine_diff_density_min -0.132
_refine_diff_density_rms 0.035
_refine_ls_extinction_coef 0.0035(8)
_refine_ls_extinction_expression Fc^*^=kFc[1+0.001xFc^2^\l^3^/sin(2\q)]^-1/4^
_refine_ls_extinction_method SHELXL
_refine_ls_goodness_of_fit_ref 1.156
_refine_ls_hydrogen_treatment mixed
_refine_ls_matrix_type full
_refine_ls_number_parameters 137
_refine_ls_number_reflns 2109
_refine_ls_number_restraints 0
_refine_ls_restrained_S_all 1.156
_refine_ls_R_factor_all 0.0559
_refine_ls_R_factor_gt 0.0456
_refine_ls_shift/su_max 0.000
_refine_ls_shift/su_mean 0.000
_refine_ls_structure_factor_coef Fsqd
_refine_ls_weighting_details 'calc w=1/[\s^2^(Fo^2^)+(0.0402P)^2^+0.6951P] where P=(Fo^2^+2Fc^2^)/3'
_refine_ls_weighting_scheme calc
_refine_ls_wR_factor_gt 0.1161
_refine_ls_wR_factor_ref 0.1242
_reflns_number_gt 1740
_reflns_number_total 2109
_reflns_threshold_expression >2sigma(I)
_cod_data_source_file jo302772t_si_002.cif
_cod_data_source_block Caulibugulone_A
_cod_database_code 4028219

loop_
_space_group_symop_id
_space_group_symop_operation_xyz
1 'x, y, z'
2 'x+1/2, -y+1/2, -z'
3 '-x, y+1/2, -z+1/2'
4 '-x+1/2, -y, z+1/2'
5 '-x, -y, -z'
6 '-x-1/2, y-1/2, z'
7 'x, -y-1/2, z-1/2'
8 'x-1/2, y, -z-1/2'

loop_
_atom_site_label
_atom_site_type_symbol
_atom_site_fract_x
_atom_site_fract_y
_atom_site_fract_z
_atom_site_U_iso_or_equiv
_atom_site_adp_type
_atom_site_occupancy
_atom_site_symmetry_multiplicity
_atom_site_calc_flag
_atom_site_refinement_flags
N1 N 0.23263(11) 0.2868(2) 0.46367(7) 0.0479(4) Uani 1 1 d .
O2 O 0.37114(9) 0.14328(18) 0.55762(7) 0.0569(4) Uani 1 1 d .
C12 C 0.07823(12) 0.1928(2) 0.53327(8) 0.0454(4) Uani 1 1 d .
H12 H 0.0284 0.2398 0.5010 0.054 Uiso 1 1 calc R
C11 C 0.11581(13) 0.0294(2) 0.64456(8) 0.0431(4) Uani 1 1 d .
C1 C 0.16649(15) 0.3624(3) 0.40772(9) 0.0588(5) Uani 1 1 d .
H1a H 0.1245 0.2716 0.3851 0.088 Uiso 1 1 calc R
H1b H 0.2145 0.4176 0.3740 0.088 Uiso 1 1 calc R
H1c H 0.1167 0.4482 0.4270 0.088 Uiso 1 1 calc R
C2 C 0.18906(12) 0.2058(2) 0.51935(8) 0.0400(3) Uani 1 1 d .
C3 C 0.27255(11) 0.1301(2) 0.56928(8) 0.0403(3) Uani 1 1 d .
C4 C 0.22939(12) 0.04118(19) 0.63250(7) 0.0402(3) Uani 1 1 d .
C5 C 0.30195(15) -0.0308(2) 0.68143(9) 0.0506(4) Uani 1 1 d .
H5 H 0.3777 -0.0218 0.6730 0.061 Uiso 1 1 calc R
N2 N 0.26858(16) -0.1124(2) 0.73997(8) 0.0639(4) Uani 1 1 d .
C7 C 0.15870(19) -0.1249(3) 0.74996(10) 0.0628(5) Uani 1 1 d .
C8 C 0.03541(13) 0.1110(2) 0.59452(8) 0.0468(4) Uani 1 1 d .
C9 C 0.08081(16) -0.0572(2) 0.70474(9) 0.0566(5) Uani 1 1 d .
H9 H 0.0055 -0.0693 0.7144 0.068 Uiso 1 1 calc R
O1 O -0.06471(10) 0.1077(2) 0.60848(7) 0.0680(4) Uani 1 1 d .
H1 H 0.3086(13) 0.297(2) 0.4603(8) 0.044(4) Uiso 1 1 d .
H7 H 0.1368(19) -0.190(3) 0.7912(12) 0.086(7) Uiso 1 1 d .

loop_
_atom_site_aniso_label
_atom_site_aniso_U_11
_atom_site_aniso_U_22
_atom_site_aniso_U_33
_atom_site_aniso_U_23
_atom_site_aniso_U_13
_atom_site_aniso_U_12
N1 0.0356(7) 0.0591(9) 0.0491(7) 0.0088(6) 0.0014(5) 0.0015(6)
O2 0.0334(6) 0.0688(8) 0.0685(8) 0.0119(6) -0.0020(5) -0.0008(6)
C12 0.0344(7) 0.0561(9) 0.0457(8) 0.0006(7) -0.0040(6) 0.0018(7)
C11 0.0464(8) 0.0442(8) 0.0386(7) -0.0098(6) 0.0025(6) -0.0039(7)
C1 0.0529(10) 0.0738(13) 0.0498(9) 0.0125(9) -0.0052(8) 0.0012(9)
C2 0.0371(7) 0.0411(8) 0.0418(7) -0.0027(6) -0.0015(6) 0.0003(6)
C3 0.0345(7) 0.0392(8) 0.0472(8) -0.0046(6) -0.0023(6) 0.0003(6)
C4 0.0426(8) 0.0381(8) 0.0400(7) -0.0070(6) -0.0040(6) -0.0006(6)
C5 0.0557(9) 0.0479(9) 0.0483(9) -0.0045(7) -0.0089(7) 0.0032(7)
N2 0.0893(12) 0.0571(9) 0.0454(8) -0.0002(7) -0.0081(8) 0.0006(9)
C7 0.0896(14) 0.0596(11) 0.0392(8) -0.0003(8) 0.0047(9) -0.0057(10)
C8 0.0376(8) 0.0573(10) 0.0456(8) -0.0089(7) 0.0021(6) -0.0031(7)
C9 0.0642(11) 0.0613(11) 0.0444(8) -0.0070(8) 0.0115(8) -0.0062(9)
O1 0.0376(6) 0.1027(11) 0.0636(8) 0.0053(8) 0.0083(5) -0.0011(7)

loop_
_atom_type_symbol
_atom_type_description
_atom_type_scat_dispersion_real
_atom_type_scat_dispersion_imag
_atom_type_scat_source
C C 0.0033 0.0016 'International Tables Vol C Tables 4.2.6.8 and 6.1.1.4'
H H 0.0000 0.0000 'International Tables Vol C Tables 4.2.6.8 and 6.1.1.4'
N N 0.0061 0.0033 'International Tables Vol C Tables 4.2.6.8 and 6.1.1.4'
O O 0.0106 0.0060 'International Tables Vol C Tables 4.2.6.8 and 6.1.1.4'

loop_
_geom_angle_atom_site_label_1
_geom_angle_atom_site_label_2
_geom_angle_atom_site_label_3
_geom_angle
C1 N1 H1 117.6(11)
C2 N1 C1 123.43(13)
C2 N1 H1 119.0(10)
C2 C12 H12 118.4
C2 C12 C8 123.16(14)
C8 C12 H12 118.4
C4 C11 C8 120.41(14)
C9 C11 C4 117.79(16)
C9 C11 C8 121.79(15)
N1 C1 H1a 109.5
N1 C1 H1b 109.5
N1 C1 H1c 109.5
H1a C1 H1b 109.5
H1a C1 H1c 109.5
H1b C1 H1c 109.5
N1 C2 C12 124.95(14)
N1 C2 C3 114.66(13)
C12 C2 C3 120.38(14)
O2 C3 C2 120.63(14)
O2 C3 C4 122.18(14)
C4 C3 C2 117.18(12)
C11 C4 C3 120.74(13)
C5 C4 C11 118.89(15)
C5 C4 C3 120.37(14)
C4 C5 H5 118.2
N2 C5 C4 123.50(17)
N2 C5 H5 118.2
C5 N2 C7 116.61(17)
N2 C7 C9 124.01(18)
N2 C7 H7 115.0(14)
C9 C7 H7 121.0(14)
C12 C8 C11 118.07(13)
O1 C8 C12 122.74(16)
O1 C8 C11 119.18(15)
C11 C9 H9 120.4
C7 C9 C11 119.18(18)
C7 C9 H9 120.4

loop_
_geom_bond_atom_site_label_1
_geom_bond_atom_site_label_2
_geom_bond_distance
N1 C1 1.450(2)
N1 C2 1.3337(19)
N1 H1 0.921(16)
O2 C3 1.2130(18)
C12 H12 0.9300
C12 C2 1.365(2)
C12 C8 1.419(2)
C11 C4 1.391(2)
C11 C8 1.494(2)
C11 C9 1.387(2)
C1 H1a 0.9600
C1 H1b 0.9600
C1 H1c 0.9600
C2 C3 1.499(2)
C3 C4 1.475(2)
C4 C5 1.390(2)
C5 H5 0.9300
C5 N2 1.337(2)
N2 C7 1.341(3)
C7 C9 1.374(3)
C7 H7 0.96(2)
C8 O1 1.2358(18)
C9 H9 0.9300
